data_7703863
loop_
_publ_author_name
'Muraoka, Takako'
'Tsuchimoto, Masato'
'Ueno, Keiji'

_publ_section_title
;
 Synthesis, structure, and reactivity of a pyridine-stabilized
 silanonetungsten complex.
;
_journal_issue 16
_journal_name_full 'Dalton transactions (Cambridge, England : 2003)'
_journal_page_first 5100
_journal_page_last 5107
_journal_paper_doi 10.1039/d0dt00497a
_journal_volume 49
_journal_year 2020
_chemical_formula_moiety 'C35 H55 O2 P Si2 W'
_chemical_formula_sum 'C35 H55 O2 P Si2 W'
_chemical_formula_weight 778.79
_space_group_crystal_system monoclinic
_space_group_IT_number 15
_space_group_name_Hall '-C 2yc'
_space_group_name_H-M_alt 'C 1 2/c 1'
_atom_sites_solution_hydrogens geom
_audit_creation_method SHELXL-2013
_audit_update_record
;
2019-08-06 deposited with the CCDC.	2020-03-05 downloaded from the CCDC.
;
_cell_angle_alpha 90
_cell_angle_beta 107.113(2)
_cell_angle_gamma 90
_cell_formula_units_Z 8
_cell_length_a 41.020(5)
_cell_length_b 10.8934(11)
_cell_length_c 16.9740(19)
_cell_measurement_reflns_used 13514
_cell_measurement_temperature 120(2)
_cell_measurement_theta_max 27.5
_cell_measurement_theta_min 3.1
_cell_volume 7249.0(14)
_computing_cell_refinement
;
CrystalClear-SM Expert 2.1 b29 (Rigaku, 2013)
;
_computing_data_collection
;
CrystalClear-SM Expert 2.1 b29 (Rigaku, 2013)
;
_computing_data_reduction
;
CrystalClear-SM Expert 2.1 b29 (Rigaku, 2013)
;
_computing_molecular_graphics 'Ortep for Windows (Farrugia, 2012)'
_computing_publication_material 'WinGX publication routines (Farrugia, 2012)'
_computing_structure_refinement 'SHELXL-2013 (Sheldrick, 2013)'
_computing_structure_solution 'SIR-2011 (Burla et al., 2012)'
_diffrn_ambient_temperature 120(2)
_diffrn_detector_area_resol_mean 5.8140
_diffrn_measured_fraction_theta_full 0.998
_diffrn_measured_fraction_theta_max 0.994
_diffrn_measurement_device_type
;
Rigaku Pilatus 200K
;
_diffrn_measurement_method 'profile data from \w-scans'
_diffrn_radiation_type MoK\a
_diffrn_radiation_wavelength 0.71073
_diffrn_reflns_av_R_equivalents 0.0691
_diffrn_reflns_av_unetI/netI 0.0309
_diffrn_reflns_Laue_measured_fraction_full 0.998
_diffrn_reflns_Laue_measured_fraction_max 0.994
_diffrn_reflns_limit_h_max 53
_diffrn_reflns_limit_h_min -52
_diffrn_reflns_limit_k_max 14
_diffrn_reflns_limit_k_min -14
_diffrn_reflns_limit_l_max 22
_diffrn_reflns_limit_l_min -22
_diffrn_reflns_number 57813
_diffrn_reflns_point_group_measured_fraction_full 0.998
_diffrn_reflns_point_group_measured_fraction_max 0.994
_diffrn_reflns_theta_full 25.242
_diffrn_reflns_theta_max 27.548
_diffrn_reflns_theta_min 2.942
_diffrn_source 'Rotating Anode'
_exptl_absorpt_coefficient_mu 3.325
_exptl_absorpt_correction_T_max 1.000
_exptl_absorpt_correction_T_min 0.895
_exptl_absorpt_correction_type multi-scan
_exptl_crystal_colour Yellow
_exptl_crystal_density_diffrn 1.427
_exptl_crystal_density_method 'not measured'
_exptl_crystal_description Block
_exptl_crystal_F_000 3184
_exptl_crystal_size_max 0.17
_exptl_crystal_size_mid 0.12
_exptl_crystal_size_min 0.11
_refine_diff_density_max 2.454
_refine_diff_density_min -1.113
_refine_diff_density_rms 0.107
_refine_ls_extinction_method none
_refine_ls_goodness_of_fit_ref 1.159
_refine_ls_hydrogen_treatment constr
_refine_ls_matrix_type full
_refine_ls_number_parameters 387
_refine_ls_number_reflns 8310
_refine_ls_number_restraints 0
_refine_ls_restrained_S_all 1.159
_refine_ls_R_factor_all 0.0273
_refine_ls_R_factor_gt 0.0256
_refine_ls_shift/su_max 0.002
_refine_ls_shift/su_mean 0.000
_refine_ls_structure_factor_coef Fsqd
_refine_ls_weighting_details 'w=1/[\s^2^(Fo^2^)+(0.0141P)^2^+42.7826P] where P=(Fo^2^+2Fc^2^)/3'
_refine_ls_weighting_scheme calc
_refine_ls_wR_factor_gt 0.0692
_refine_ls_wR_factor_ref 0.0696
_reflns_Friedel_coverage 0.000
_reflns_number_gt 7703
_reflns_number_total 8310
_reflns_threshold_expression 'I > 2\s(I)'
_cod_data_source_file d0dt00497a2.cif
_cod_data_source_block shelx_CCDC1
_cod_depositor_comments
;
The following automatic conversions were performed:

data item '_exptl_absorpt_correction_type' value 'Multi-scan' was
changed to 'multi-scan' in accordance with the
/home/data/users/saulius/crontab/automatic-downloads/rss-feeds/RSC/lib/dictionaries/cif_core.dic
dictionary named 'cif_core.dic' version 2.4.2 last updated on
2011-04-26.

Automatic conversion script
Id: cif_fix_values 7556 2019-12-06 15:28:31Z antanas 

 Adding full bibliography for 7703862--7703864.cif.
;
_cod_original_sg_symbol_H-M 'C 2/c'
_cod_database_code 7703863
_shelx_space_group_comment
;
The symmetry employed for this shelxl refinement is uniquely defined
by the following loop, which should always be used as a source of
symmetry information in preference to the above space-group names.
They are only intended as comments.
;
_shelxl_version_number 2013-4

loop_
_space_group_symop_operation_xyz
'x, y, z'
'-x, y, -z+1/2'
'x+1/2, y+1/2, z'
'-x+1/2, y+1/2, -z+1/2'
'-x, -y, -z'
'x, -y, z-1/2'
'-x+1/2, -y+1/2, -z'
'x+1/2, -y+1/2, z-1/2'

loop_
_atom_site_label
_atom_site_type_symbol
_atom_site_fract_x
_atom_site_fract_y
_atom_site_fract_z
_atom_site_U_iso_or_equiv
_atom_site_adp_type
_atom_site_occupancy
_atom_site_site_symmetry_order
_atom_site_calc_flag
_atom_site_refinement_flags_posn
_atom_site_refinement_flags_adp
_atom_site_refinement_flags_occupancy
_atom_site_disorder_assembly
_atom_site_disorder_group
W W 0.86512(2) 0.34348(2) 0.51567(2) 0.01380(4) Uani 1 1 d . . . . .
P P 0.89291(2) 0.24640(8) 0.41919(6) 0.02217(19) Uani 1 1 d . . . . .
Si1 Si 0.94908(2) 0.48352(9) 0.60170(6) 0.02114(19) Uani 1 1 d . . . . .
Si2 Si 0.86034(2) 0.15014(8) 0.61690(5) 0.01618(18) Uani 1 1 d . . . . .
O1 O 0.86444(6) 0.1515(2) 0.52424(14) 0.0184(5) Uani 1 1 d . . . . .
O2 O 0.85441(6) 0.2980(2) 0.62298(13) 0.0172(5) Uani 1 1 d . . . . .
C1 C 0.90709(9) 0.4085(3) 0.5570(2) 0.0183(6) Uani 1 1 d . . . . .
C2 C 0.96155(12) 0.5932(5) 0.5299(3) 0.0424(11) Uani 1 1 d . . . . .
H2A H 0.9599 0.5525 0.4787 0.064 Uiso 1 1 calc R U . . .
H2B H 0.9846 0.6202 0.5545 0.064 Uiso 1 1 calc R U . . .
H2C H 0.9465 0.6628 0.5199 0.064 Uiso 1 1 calc R U . . .
C3 C 0.98339(11) 0.3648(4) 0.6334(3) 0.0397(10) Uani 1 1 d . . . . .
H3A H 0.9770 0.3040 0.6669 0.059 Uiso 1 1 calc R U . . .
H3B H 1.0043 0.4031 0.6643 0.059 Uiso 1 1 calc R U . . .
H3C H 0.9865 0.3265 0.5852 0.059 Uiso 1 1 calc R U . . .
C4 C 0.94784(10) 0.5749(3) 0.6941(2) 0.0270(8) Uani 1 1 d . . . . .
H4A H 0.9281 0.6268 0.6799 0.040 Uiso 1 1 calc R U . . .
H4B H 0.9680 0.6246 0.7120 0.040 Uiso 1 1 calc R U . . .
H4C H 0.9468 0.5202 0.7376 0.040 Uiso 1 1 calc R U . . .
C5 C 0.90074(9) 0.0963(3) 0.6965(2) 0.0186(6) Uani 1 1 d . . . . .
C6 C 0.92010(9) 0.1696(3) 0.7627(2) 0.0210(7) Uani 1 1 d . . . . .
C7 C 0.94970(9) 0.1225(4) 0.8188(2) 0.0248(7) Uani 1 1 d . . . . .
H7 H 0.9617 0.1715 0.8626 0.030 Uiso 1 1 calc R U . . .
C8 C 0.96171(9) 0.0050(4) 0.8113(2) 0.0259(8) Uani 1 1 d . . . . .
C9 C 0.94305(9) -0.0661(3) 0.7457(2) 0.0256(7) Uani 1 1 d . . . . .
H9 H 0.9507 -0.1448 0.7392 0.031 Uiso 1 1 calc R U . . .
C10 C 0.91309(9) -0.0233(3) 0.6888(2) 0.0203(7) Uani 1 1 d . . . . .
C11 C 0.91078(10) 0.3011(3) 0.7748(2) 0.0257(7) Uani 1 1 d . . . . .
H11A H 0.8894 0.3029 0.7873 0.038 Uiso 1 1 calc R U . . .
H11B H 0.9087 0.3468 0.7252 0.038 Uiso 1 1 calc R U . . .
H11C H 0.9282 0.3370 0.8194 0.038 Uiso 1 1 calc R U . . .
C12 C 0.99463(10) -0.0416(5) 0.8712(3) 0.0385(10) Uani 1 1 d . . . . .
H12A H 1.0137 -0.0060 0.8578 0.058 Uiso 1 1 calc R U . . .
H12B H 0.9956 -0.1294 0.8673 0.058 Uiso 1 1 calc R U . . .
H12C H 0.9954 -0.0189 0.9264 0.058 Uiso 1 1 calc R U . . .
C13 C 0.89457(11) -0.1079(3) 0.6196(2) 0.0305(8) Uani 1 1 d . . . . .
H13A H 0.9087 -0.1775 0.6180 0.046 Uiso 1 1 calc R U . . .
H13B H 0.8895 -0.0647 0.5681 0.046 Uiso 1 1 calc R U . . .
H13C H 0.8737 -0.1353 0.6286 0.046 Uiso 1 1 calc R U . . .
C14 C 0.82279(8) 0.0528(3) 0.6246(2) 0.0180(6) Uani 1 1 d . . . . .
C15 C 0.80472(9) -0.0312(3) 0.5638(2) 0.0229(7) Uani 1 1 d . . . . .
C16 C 0.77812(9) -0.1008(3) 0.5769(2) 0.0245(7) Uani 1 1 d . . . . .
H16 H 0.7667 -0.1556 0.5362 0.029 Uiso 1 1 calc R U . . .
C17 C 0.76815(9) -0.0916(3) 0.6475(2) 0.0245(7) Uani 1 1 d . . . . .
C18 C 0.78545(9) -0.0071(3) 0.7066(2) 0.0221(7) Uani 1 1 d . . . . .
H18 H 0.7790 0.0022 0.7544 0.027 Uiso 1 1 calc R U . . .
C19 C 0.81222(9) 0.0642(3) 0.6962(2) 0.0192(6) Uani 1 1 d . . . . .
C20 C 0.81197(11) -0.0516(4) 0.4818(2) 0.0312(9) Uani 1 1 d . . . . .
H20A H 0.8230 -0.1295 0.4827 0.047 Uiso 1 1 calc R U . . .
H20B H 0.8266 0.0126 0.4731 0.047 Uiso 1 1 calc R U . . .
H20C H 0.7909 -0.0507 0.4380 0.047 Uiso 1 1 calc R U . . .
C21 C 0.73928(11) -0.1688(4) 0.6586(3) 0.0343(9) Uani 1 1 d . . . . .
H21A H 0.7194 -0.1570 0.6124 0.052 Uiso 1 1 calc R U . . .
H21B H 0.7344 -0.1447 0.7083 0.052 Uiso 1 1 calc R U . . .
H21C H 0.7457 -0.2538 0.6622 0.052 Uiso 1 1 calc R U . . .
C22 C 0.82911(10) 0.1544(3) 0.7639(2) 0.0240(7) Uani 1 1 d . . . . .
H22A H 0.8175 0.1532 0.8055 0.036 Uiso 1 1 calc R U . . .
H22B H 0.8280 0.2355 0.7411 0.036 Uiso 1 1 calc R U . . .
H22C H 0.8525 0.1317 0.7881 0.036 Uiso 1 1 calc R U . . .
C23 C 0.92802(11) 0.1498(4) 0.4775(3) 0.0314(9) Uani 1 1 d . . . . .
H23A H 0.9361 0.1007 0.4400 0.047 Uiso 1 1 calc R U . . .
H23B H 0.9202 0.0972 0.5136 0.047 Uiso 1 1 calc R U . . .
H23C H 0.9462 0.2007 0.5094 0.047 Uiso 1 1 calc R U . . .
C24 C 0.91389(13) 0.3403(4) 0.3599(3) 0.0390(11) Uani 1 1 d . . . . .
H24A H 0.9301 0.3935 0.3964 0.059 Uiso 1 1 calc R U . . .
H24B H 0.8972 0.3887 0.3208 0.059 Uiso 1 1 calc R U . . .
H24C H 0.9254 0.2881 0.3311 0.059 Uiso 1 1 calc R U . . .
C25 C 0.86761(12) 0.1386(4) 0.3430(3) 0.0332(9) Uani 1 1 d . . . . .
H25A H 0.8505 0.1827 0.3019 0.050 Uiso 1 1 calc R U . . .
H25B H 0.8568 0.0806 0.3698 0.050 Uiso 1 1 calc R U . . .
H25C H 0.8822 0.0957 0.3173 0.050 Uiso 1 1 calc R U . . .
C26 C 0.80524(9) 0.3773(3) 0.4191(2) 0.0240(7) Uani 1 1 d . . . . .
C27 C 0.80564(9) 0.4201(3) 0.4967(2) 0.0215(7) Uani 1 1 d . . . . .
C28 C 0.83120(8) 0.5155(3) 0.52071(19) 0.0175(6) Uani 1 1 d . . . . .
C29 C 0.84493(9) 0.5351(3) 0.4545(2) 0.0203(7) Uani 1 1 d . . . . .
C30 C 0.83004(9) 0.4463(3) 0.3927(2) 0.0241(7) Uani 1 1 d . . . . .
C31 C 0.78287(11) 0.2770(4) 0.3710(3) 0.0372(10) Uani 1 1 d . . . . .
H31A H 0.7804 0.2136 0.4081 0.056 Uiso 1 1 calc R U . . .
H31B H 0.7931 0.2433 0.3317 0.056 Uiso 1 1 calc R U . . .
H31C H 0.7609 0.3101 0.3426 0.056 Uiso 1 1 calc R U . . .
C32 C 0.78371(10) 0.3766(4) 0.5471(3) 0.0299(8) Uani 1 1 d . . . . .
H32A H 0.7616 0.4140 0.5275 0.045 Uiso 1 1 calc R U . . .
H32B H 0.7940 0.3987 0.6038 0.045 Uiso 1 1 calc R U . . .
H32C H 0.7814 0.2889 0.5426 0.045 Uiso 1 1 calc R U . . .
C33 C 0.83848(10) 0.5884(3) 0.5989(2) 0.0255(8) Uani 1 1 d . . . . .
H33A H 0.8585 0.6373 0.6052 0.038 Uiso 1 1 calc R U . . .
H33B H 0.8421 0.5335 0.6449 0.038 Uiso 1 1 calc R U . . .
H33C H 0.8195 0.6410 0.5966 0.038 Uiso 1 1 calc R U . . .
C34 C 0.86814(10) 0.6390(3) 0.4465(2) 0.0241(7) Uani 1 1 d . . . . .
H34A H 0.8546 0.7068 0.4187 0.036 Uiso 1 1 calc R U . . .
H34B H 0.8829 0.6117 0.4154 0.036 Uiso 1 1 calc R U . . .
H34C H 0.8817 0.6644 0.5004 0.036 Uiso 1 1 calc R U . . .
C35 C 0.83131(11) 0.4516(4) 0.3053(2) 0.0337(9) Uani 1 1 d . . . . .
H35A H 0.8115 0.4941 0.2719 0.051 Uiso 1 1 calc R U . . .
H35B H 0.8317 0.3698 0.2846 0.051 Uiso 1 1 calc R U . . .
H35C H 0.8515 0.4945 0.3034 0.051 Uiso 1 1 calc R U . . .

loop_
_atom_site_aniso_label
_atom_site_aniso_U_11
_atom_site_aniso_U_22
_atom_site_aniso_U_33
_atom_site_aniso_U_23
_atom_site_aniso_U_13
_atom_site_aniso_U_12
W 0.01594(7) 0.01338(7) 0.01323(7) -0.00058(4) 0.00607(5) -0.00056(5)
P 0.0277(5) 0.0203(4) 0.0236(4) -0.0048(3) 0.0156(4) -0.0026(4)
Si1 0.0165(4) 0.0232(5) 0.0244(5) -0.0026(4) 0.0071(4) -0.0022(4)
Si2 0.0208(5) 0.0137(4) 0.0154(4) -0.0009(3) 0.0073(3) -0.0018(3)
O1 0.0257(13) 0.0150(11) 0.0168(11) -0.0017(8) 0.0097(10) -0.0024(9)
O2 0.0230(12) 0.0155(11) 0.0162(10) 0.0016(9) 0.0105(9) 0.0005(9)
C1 0.0193(16) 0.0166(15) 0.0197(15) 0.0017(12) 0.0067(13) 0.0023(12)
C2 0.035(2) 0.054(3) 0.041(2) 0.002(2) 0.015(2) -0.019(2)
C3 0.025(2) 0.042(2) 0.049(3) -0.016(2) 0.0043(19) 0.0082(18)
C4 0.0255(19) 0.0226(17) 0.0312(19) -0.0051(15) 0.0059(15) 0.0004(15)
C5 0.0196(16) 0.0172(16) 0.0213(16) 0.0016(12) 0.0099(13) -0.0013(13)
C6 0.0250(18) 0.0222(17) 0.0182(15) -0.0006(13) 0.0100(14) -0.0054(14)
C7 0.0224(18) 0.0285(18) 0.0238(17) -0.0010(14) 0.0074(14) -0.0053(15)
C8 0.0215(18) 0.032(2) 0.0273(18) 0.0064(15) 0.0117(15) 0.0008(15)
C9 0.0242(18) 0.0216(17) 0.0342(19) 0.0047(15) 0.0135(16) 0.0048(14)
C10 0.0233(17) 0.0167(15) 0.0229(16) 0.0010(13) 0.0100(14) -0.0033(13)
C11 0.030(2) 0.0219(17) 0.0240(17) -0.0075(14) 0.0071(15) -0.0066(15)
C12 0.025(2) 0.053(3) 0.037(2) 0.008(2) 0.0079(17) 0.0060(19)
C13 0.036(2) 0.0171(17) 0.036(2) -0.0042(15) 0.0071(17) 0.0006(15)
C14 0.0180(16) 0.0151(15) 0.0206(15) 0.0007(12) 0.0052(13) 0.0004(12)
C15 0.0231(17) 0.0186(16) 0.0255(17) -0.0010(13) 0.0049(14) -0.0025(14)
C16 0.0241(18) 0.0180(17) 0.0281(18) -0.0009(14) 0.0025(15) -0.0072(14)
C17 0.0178(17) 0.0218(18) 0.0314(18) 0.0079(14) 0.0037(14) -0.0018(13)
C18 0.0206(17) 0.0238(17) 0.0239(17) 0.0049(13) 0.0095(14) -0.0008(14)
C19 0.0179(16) 0.0170(15) 0.0221(16) 0.0028(12) 0.0051(13) 0.0014(13)
C20 0.034(2) 0.032(2) 0.0277(19) -0.0114(16) 0.0091(16) -0.0132(17)
C21 0.025(2) 0.033(2) 0.043(2) 0.0084(18) 0.0061(18) -0.0084(16)
C22 0.0247(19) 0.0237(18) 0.0255(17) -0.0001(14) 0.0100(15) -0.0035(14)
C23 0.032(2) 0.030(2) 0.038(2) -0.0051(16) 0.0186(18) 0.0063(16)
C24 0.053(3) 0.032(2) 0.046(3) -0.0029(18) 0.035(2) -0.0051(19)
C25 0.043(2) 0.031(2) 0.0290(19) -0.0133(16) 0.0163(18) -0.0056(18)
C26 0.0183(17) 0.0260(18) 0.0237(17) -0.0006(14) -0.0002(14) 0.0017(14)
C27 0.0198(17) 0.0224(17) 0.0229(16) 0.0035(13) 0.0072(14) 0.0030(13)
C28 0.0185(16) 0.0184(15) 0.0163(14) 0.0024(12) 0.0063(12) 0.0032(12)
C29 0.0243(17) 0.0206(16) 0.0176(15) 0.0070(13) 0.0084(13) 0.0070(14)
C30 0.0258(18) 0.0295(19) 0.0162(15) 0.0019(13) 0.0050(13) 0.0063(15)
C31 0.028(2) 0.039(2) 0.038(2) -0.0104(19) -0.0001(18) -0.0048(18)
C32 0.0213(19) 0.032(2) 0.040(2) 0.0041(17) 0.0141(17) -0.0009(16)
C33 0.035(2) 0.0214(18) 0.0221(17) -0.0014(13) 0.0112(15) 0.0041(15)
C34 0.031(2) 0.0207(17) 0.0241(17) 0.0047(13) 0.0141(15) 0.0008(14)
C35 0.044(2) 0.042(2) 0.0157(16) 0.0023(16) 0.0092(16) 0.0082(19)

loop_
_atom_type_symbol
_atom_type_description
_atom_type_scat_dispersion_real
_atom_type_scat_dispersion_imag
_atom_type_scat_source
C C 0.0033 0.0016 'International Tables Vol C Tables 4.2.6.8 and 6.1.1.4'
H H 0.0000 0.0000 'International Tables Vol C Tables 4.2.6.8 and 6.1.1.4'
O O 0.0106 0.0060 'International Tables Vol C Tables 4.2.6.8 and 6.1.1.4'
Si Si 0.0817 0.0704 'International Tables Vol C Tables 4.2.6.8 and 6.1.1.4'
P P 0.1023 0.0942 'International Tables Vol C Tables 4.2.6.8 and 6.1.1.4'
W W -0.8490 6.8722 'International Tables Vol C Tables 4.2.6.8 and 6.1.1.4'

loop_
_geom_angle_atom_site_label_1
_geom_angle_atom_site_label_2
_geom_angle_atom_site_label_3
_geom_angle
_geom_angle_site_symmetry_1
_geom_angle_site_symmetry_3
_geom_angle_publ_flag
C1 W O2 100.27(12) . . ?
C1 W O1 113.30(12) . . ?
O2 W O1 71.80(9) . . ?
C1 W C28 100.39(13) . . ?
O2 W C28 82.92(10) . . ?
O1 W C28 140.57(10) . . ?
C1 W C29 89.72(13) . . ?
O2 W C29 117.53(10) . . ?
O1 W C29 154.00(11) . . ?
C28 W C29 34.85(11) . . ?
C1 W C30 114.17(14) . . ?
O2 W C30 130.15(11) . . ?
O1 W C30 120.14(11) . . ?
C28 W C30 57.12(11) . . ?
C29 W C30 34.51(12) . . ?
C1 W P 81.57(10) . . ?
O2 W P 137.64(7) . . ?
O1 W P 68.90(6) . . ?
C28 W P 138.86(8) . . ?
C29 W P 104.75(8) . . ?
C30 W P 84.30(9) . . ?
C1 W C27 134.50(13) . . ?
O2 W C27 74.98(10) . . ?
O1 W C27 107.98(11) . . ?
C28 W C27 34.46(11) . . ?
C29 W C27 56.57(11) . . ?
C30 W C27 55.18(11) . . ?
P W C27 132.31(8) . . ?
C1 W C26 145.46(13) . . ?
O2 W C26 100.85(11) . . ?
O1 W C26 99.15(11) . . ?
C28 W C26 55.88(12) . . ?
C29 W C26 56.21(12) . . ?
C30 W C26 33.48(12) . . ?
P W C26 100.34(9) . . ?
C27 W C26 31.97(11) . . ?
C1 W Si2 106.97(10) . . ?
O2 W Si2 36.11(7) . . ?
O1 W Si2 36.04(6) . . ?
C28 W Si2 115.74(8) . . ?
C29 W Si2 149.87(8) . . ?
C30 W Si2 138.85(9) . . ?
P W Si2 102.44(3) . . ?
C27 W Si2 95.13(8) . . ?
C26 W Si2 106.23(9) . . ?
C24 P C23 101.4(2) . . ?
C24 P C25 103.4(2) . . ?
C23 P C25 101.9(2) . . ?
C24 P W 120.53(14) . . ?
C23 P W 109.27(13) . . ?
C25 P W 117.64(14) . . ?
C1 Si1 C3 110.05(18) . . ?
C1 Si1 C4 109.03(16) . . ?
C3 Si1 C4 109.32(19) . . ?
C1 Si1 C2 114.33(18) . . ?
C3 Si1 C2 107.5(2) . . ?
C4 Si1 C2 106.5(2) . . ?
O1 Si2 O2 96.40(12) . . ?
O1 Si2 C5 111.91(14) . . ?
O2 Si2 C5 111.99(14) . . ?
O1 Si2 C14 112.71(14) . . ?
O2 Si2 C14 113.89(14) . . ?
C5 Si2 C14 109.48(14) . . ?
O1 Si2 W 49.19(8) . . ?
O2 Si2 W 47.76(8) . . ?
C5 Si2 W 118.16(10) . . ?
C14 Si2 W 132.36(11) . . ?
Si2 O1 W 94.76(10) . . ?
Si2 O2 W 96.14(11) . . ?
W C1 Si1 176.5(2) . . ?
Si1 C2 H2A 109.5 . . ?
Si1 C2 H2B 109.5 . . ?
H2A C2 H2B 109.5 . . ?
Si1 C2 H2C 109.5 . . ?
H2A C2 H2C 109.5 . . ?
H2B C2 H2C 109.5 . . ?
Si1 C3 H3A 109.5 . . ?
Si1 C3 H3B 109.5 . . ?
H3A C3 H3B 109.5 . . ?
Si1 C3 H3C 109.5 . . ?
H3A C3 H3C 109.5 . . ?
H3B C3 H3C 109.5 . . ?
Si1 C4 H4A 109.5 . . ?
Si1 C4 H4B 109.5 . . ?
H4A C4 H4B 109.5 . . ?
Si1 C4 H4C 109.5 . . ?
H4A C4 H4C 109.5 . . ?
H4B C4 H4C 109.5 . . ?
C6 C5 C10 117.3(3) . . ?
C6 C5 Si2 124.0(3) . . ?
C10 C5 Si2 118.7(3) . . ?
C7 C6 C5 120.3(3) . . ?
C7 C6 C11 117.3(3) . . ?
C5 C6 C11 122.4(3) . . ?
C8 C7 C6 122.3(3) . . ?
C8 C7 H7 118.8 . . ?
C6 C7 H7 118.8 . . ?
C9 C8 C7 117.4(3) . . ?
C9 C8 C12 121.5(4) . . ?
C7 C8 C12 121.0(4) . . ?
C8 C9 C10 122.2(3) . . ?
C8 C9 H9 118.9 . . ?
C10 C9 H9 118.9 . . ?
C9 C10 C5 120.5(3) . . ?
C9 C10 C13 118.1(3) . . ?
C5 C10 C13 121.4(3) . . ?
C6 C11 H11A 109.5 . . ?
C6 C11 H11B 109.5 . . ?
H11A C11 H11B 109.5 . . ?
C6 C11 H11C 109.5 . . ?
H11A C11 H11C 109.5 . . ?
H11B C11 H11C 109.5 . . ?
C8 C12 H12A 109.5 . . ?
C8 C12 H12B 109.5 . . ?
H12A C12 H12B 109.5 . . ?
C8 C12 H12C 109.5 . . ?
H12A C12 H12C 109.5 . . ?
H12B C12 H12C 109.5 . . ?
C10 C13 H13A 109.5 . . ?
C10 C13 H13B 109.5 . . ?
H13A C13 H13B 109.5 . . ?
C10 C13 H13C 109.5 . . ?
H13A C13 H13C 109.5 . . ?
H13B C13 H13C 109.5 . . ?
C19 C14 C15 117.2(3) . . ?
C19 C14 Si2 118.0(2) . . ?
C15 C14 Si2 124.8(3) . . ?
C16 C15 C14 120.0(3) . . ?
C16 C15 C20 116.0(3) . . ?
C14 C15 C20 124.0(3) . . ?
C17 C16 C15 122.9(3) . . ?
C17 C16 H16 118.5 . . ?
C15 C16 H16 118.5 . . ?
C16 C17 C18 117.1(3) . . ?
C16 C17 C21 120.9(4) . . ?
C18 C17 C21 122.1(4) . . ?
C17 C18 C19 121.9(3) . . ?
C17 C18 H18 119.0 . . ?
C19 C18 H18 119.0 . . ?
C18 C19 C14 120.8(3) . . ?
C18 C19 C22 117.7(3) . . ?
C14 C19 C22 121.5(3) . . ?
C15 C20 H20A 109.5 . . ?
C15 C20 H20B 109.5 . . ?
H20A C20 H20B 109.5 . . ?
C15 C20 H20C 109.5 . . ?
H20A C20 H20C 109.5 . . ?
H20B C20 H20C 109.5 . . ?
C17 C21 H21A 109.5 . . ?
C17 C21 H21B 109.5 . . ?
H21A C21 H21B 109.5 . . ?
C17 C21 H21C 109.5 . . ?
H21A C21 H21C 109.5 . . ?
H21B C21 H21C 109.5 . . ?
C19 C22 H22A 109.5 . . ?
C19 C22 H22B 109.5 . . ?
H22A C22 H22B 109.5 . . ?
C19 C22 H22C 109.5 . . ?
H22A C22 H22C 109.5 . . ?
H22B C22 H22C 109.5 . . ?
P C23 H23A 109.5 . . ?
P C23 H23B 109.5 . . ?
H23A C23 H23B 109.5 . . ?
P C23 H23C 109.5 . . ?
H23A C23 H23C 109.5 . . ?
H23B C23 H23C 109.5 . . ?
P C24 H24A 109.5 . . ?
P C24 H24B 109.5 . . ?
H24A C24 H24B 109.5 . . ?
P C24 H24C 109.5 . . ?
H24A C24 H24C 109.5 . . ?
H24B C24 H24C 109.5 . . ?
P C25 H25A 109.5 . . ?
P C25 H25B 109.5 . . ?
H25A C25 H25B 109.5 . . ?
P C25 H25C 109.5 . . ?
H25A C25 H25C 109.5 . . ?
H25B C25 H25C 109.5 . . ?
C27 C26 C30 107.9(3) . . ?
C27 C26 C31 126.3(4) . . ?
C30 C26 C31 125.8(3) . . ?
C27 C26 W 72.5(2) . . ?
C30 C26 W 68.89(19) . . ?
C31 C26 W 124.3(3) . . ?
C26 C27 C28 108.2(3) . . ?
C26 C27 C32 126.6(3) . . ?
C28 C27 C32 125.2(3) . . ?
C26 C27 W 75.5(2) . . ?
C28 C27 W 66.79(18) . . ?
C32 C27 W 123.3(2) . . ?
C29 C28 C27 108.0(3) . . ?
C29 C28 C33 127.0(3) . . ?
C27 C28 C33 124.7(3) . . ?
C29 C28 W 73.32(19) . . ?
C27 C28 W 78.76(19) . . ?
C33 C28 W 119.3(2) . . ?
C28 C29 C30 107.4(3) . . ?
C28 C29 C34 126.4(3) . . ?
C30 C29 C34 125.9(3) . . ?
C28 C29 W 71.83(18) . . ?
C30 C29 W 75.2(2) . . ?
C34 C29 W 123.4(2) . . ?
C29 C30 C26 108.3(3) . . ?
C29 C30 C35 124.7(3) . . ?
C26 C30 C35 124.2(3) . . ?
C29 C30 W 70.32(19) . . ?
C26 C30 W 77.6(2) . . ?
C35 C30 W 133.0(3) . . ?
C26 C31 H31A 109.5 . . ?
C26 C31 H31B 109.5 . . ?
H31A C31 H31B 109.5 . . ?
C26 C31 H31C 109.5 . . ?
H31A C31 H31C 109.5 . . ?
H31B C31 H31C 109.5 . . ?
C27 C32 H32A 109.5 . . ?
C27 C32 H32B 109.5 . . ?
H32A C32 H32B 109.5 . . ?
C27 C32 H32C 109.5 . . ?
H32A C32 H32C 109.5 . . ?
H32B C32 H32C 109.5 . . ?
C28 C33 H33A 109.5 . . ?
C28 C33 H33B 109.5 . . ?
H33A C33 H33B 109.5 . . ?
C28 C33 H33C 109.5 . . ?
H33A C33 H33C 109.5 . . ?
H33B C33 H33C 109.5 . . ?
C29 C34 H34A 109.5 . . ?
C29 C34 H34B 109.5 . . ?
H34A C34 H34B 109.5 . . ?
C29 C34 H34C 109.5 . . ?
H34A C34 H34C 109.5 . . ?
H34B C34 H34C 109.5 . . ?
C30 C35 H35A 109.5 . . ?
C30 C35 H35B 109.5 . . ?
H35A C35 H35B 109.5 . . ?
C30 C35 H35C 109.5 . . ?
H35A C35 H35C 109.5 . . ?
H35B C35 H35C 109.5 . . ?

loop_
_geom_bond_atom_site_label_1
_geom_bond_atom_site_label_2
_geom_bond_distance
_geom_bond_site_symmetry_2
_geom_bond_publ_flag
W C1 1.802(3) . ?
W O2 2.056(2) . ?
W O1 2.097(2) . ?
W C28 2.350(3) . ?
W C29 2.369(3) . ?
W C30 2.432(3) . ?
W P 2.4898(9) . ?
W C27 2.508(3) . ?
W C26 2.547(4) . ?
W Si2 2.7614(9) . ?
P C24 1.819(4) . ?
P C23 1.822(4) . ?
P C25 1.827(4) . ?
Si1 C1 1.855(4) . ?
Si1 C3 1.870(4) . ?
Si1 C4 1.870(4) . ?
Si1 C2 1.881(4) . ?
Si2 O1 1.630(2) . ?
Si2 O2 1.637(2) . ?
Si2 C5 1.897(4) . ?
Si2 C14 1.906(3) . ?
C2 H2A 0.9600 . ?
C2 H2B 0.9600 . ?
C2 H2C 0.9600 . ?
C3 H3A 0.9600 . ?
C3 H3B 0.9600 . ?
C3 H3C 0.9600 . ?
C4 H4A 0.9600 . ?
C4 H4B 0.9600 . ?
C4 H4C 0.9600 . ?
C5 C6 1.417(5) . ?
C5 C10 1.418(5) . ?
C6 C7 1.401(5) . ?
C6 C11 1.512(5) . ?
C7 C8 1.391(5) . ?
C7 H7 0.9300 . ?
C8 C9 1.387(5) . ?
C8 C12 1.519(5) . ?
C9 C10 1.400(5) . ?
C9 H9 0.9300 . ?
C10 C13 1.510(5) . ?
C11 H11A 0.9600 . ?
C11 H11B 0.9600 . ?
C11 H11C 0.9600 . ?
C12 H12A 0.9600 . ?
C12 H12B 0.9600 . ?
C12 H12C 0.9600 . ?
C13 H13A 0.9600 . ?
C13 H13B 0.9600 . ?
C13 H13C 0.9600 . ?
C14 C19 1.410(5) . ?
C14 C15 1.415(5) . ?
C15 C16 1.399(5) . ?
C15 C20 1.523(5) . ?
C16 C17 1.379(5) . ?
C16 H16 0.9300 . ?
C17 C18 1.392(5) . ?
C17 C21 1.509(5) . ?
C18 C19 1.398(5) . ?
C18 H18 0.9300 . ?
C19 C22 1.517(5) . ?
C20 H20A 0.9600 . ?
C20 H20B 0.9600 . ?
C20 H20C 0.9600 . ?
C21 H21A 0.9600 . ?
C21 H21B 0.9600 . ?
C21 H21C 0.9600 . ?
C22 H22A 0.9600 . ?
C22 H22B 0.9600 . ?
C22 H22C 0.9600 . ?
C23 H23A 0.9600 . ?
C23 H23B 0.9600 . ?
C23 H23C 0.9600 . ?
C24 H24A 0.9600 . ?
C24 H24B 0.9600 . ?
C24 H24C 0.9600 . ?
C25 H25A 0.9600 . ?
C25 H25B 0.9600 . ?
C25 H25C 0.9600 . ?
C26 C27 1.393(5) . ?
C26 C30 1.438(5) . ?
C26 C31 1.504(5) . ?
C27 C28 1.447(5) . ?
C27 C32 1.491(5) . ?
C28 C29 1.414(4) . ?
C28 C33 1.499(5) . ?
C29 C30 1.426(5) . ?
C29 C34 1.510(5) . ?
C30 C35 1.501(5) . ?
C31 H31A 0.9600 . ?
C31 H31B 0.9600 . ?
C31 H31C 0.9600 . ?
C32 H32A 0.9600 . ?
C32 H32B 0.9600 . ?
C32 H32C 0.9600 . ?
C33 H33A 0.9600 . ?
C33 H33B 0.9600 . ?
C33 H33C 0.9600 . ?
C34 H34A 0.9600 . ?
C34 H34B 0.9600 . ?
C34 H34C 0.9600 . ?
C35 H35A 0.9600 . ?
C35 H35B 0.9600 . ?
C35 H35C 0.9600 . ?

loop_
_geom_torsion_atom_site_label_1
_geom_torsion_atom_site_label_2
_geom_torsion_atom_site_label_3
_geom_torsion_atom_site_label_4
_geom_torsion
_geom_torsion_site_symmetry_1
_geom_torsion_site_symmetry_2
_geom_torsion_site_symmetry_3
_geom_torsion_site_symmetry_4
_geom_torsion_publ_flag
O2 Si2 O1 W 7.88(12) . . . . ?
C5 Si2 O1 W -108.95(13) . . . . ?
C14 Si2 O1 W 127.13(13) . . . . ?
O1 Si2 O2 W -8.05(13) . . . . ?
C5 Si2 O2 W 108.70(13) . . . . ?
C14 Si2 O2 W -126.39(13) . . . . ?
O1 Si2 C5 C6 117.8(3) . . . . ?
O2 Si2 C5 C6 10.9(3) . . . . ?
C14 Si2 C5 C6 -116.4(3) . . . . ?
W Si2 C5 C6 63.5(3) . . . . ?
O1 Si2 C5 C10 -60.5(3) . . . . ?
O2 Si2 C5 C10 -167.5(2) . . . . ?
C14 Si2 C5 C10 65.2(3) . . . . ?
W Si2 C5 C10 -114.8(2) . . . . ?
C10 C5 C6 C7 -1.6(5) . . . . ?
Si2 C5 C6 C7 -180.0(3) . . . . ?
C10 C5 C6 C11 176.4(3) . . . . ?
Si2 C5 C6 C11 -2.0(5) . . . . ?
C5 C6 C7 C8 1.5(5) . . . . ?
C11 C6 C7 C8 -176.6(3) . . . . ?
C6 C7 C8 C9 -0.4(5) . . . . ?
C6 C7 C8 C12 177.6(3) . . . . ?
C7 C8 C9 C10 -0.4(5) . . . . ?
C12 C8 C9 C10 -178.4(3) . . . . ?
C8 C9 C10 C5 0.2(5) . . . . ?
C8 C9 C10 C13 -179.9(3) . . . . ?
C6 C5 C10 C9 0.8(5) . . . . ?
Si2 C5 C10 C9 179.3(3) . . . . ?
C6 C5 C10 C13 -179.1(3) . . . . ?
Si2 C5 C10 C13 -0.7(4) . . . . ?
C19 C14 C15 C16 -1.4(5) . . . . ?
Si2 C14 C15 C16 178.1(3) . . . . ?
C19 C14 C15 C20 177.9(3) . . . . ?
Si2 C14 C15 C20 -2.6(5) . . . . ?
C14 C15 C16 C17 0.3(6) . . . . ?
C20 C15 C16 C17 -179.1(4) . . . . ?
C15 C16 C17 C18 1.0(5) . . . . ?
C15 C16 C17 C21 -180.0(4) . . . . ?
C16 C17 C18 C19 -1.2(5) . . . . ?
C21 C17 C18 C19 179.9(3) . . . . ?
C17 C18 C19 C14 0.0(5) . . . . ?
C17 C18 C19 C22 179.4(3) . . . . ?
C15 C14 C19 C18 1.3(5) . . . . ?
Si2 C14 C19 C18 -178.2(3) . . . . ?
C15 C14 C19 C22 -178.1(3) . . . . ?
Si2 C14 C19 C22 2.4(4) . . . . ?
C30 C26 C27 C28 -1.0(4) . . . . ?
C31 C26 C27 C28 179.1(4) . . . . ?
W C26 C27 C28 59.1(2) . . . . ?
C30 C26 C27 C32 179.0(3) . . . . ?
C31 C26 C27 C32 -0.9(6) . . . . ?
W C26 C27 C32 -121.0(4) . . . . ?
C30 C26 C27 W -60.1(2) . . . . ?
C31 C26 C27 W 120.0(4) . . . . ?
C26 C27 C28 C29 3.4(4) . . . . ?
C32 C27 C28 C29 -176.5(3) . . . . ?
W C27 C28 C29 68.1(2) . . . . ?
C26 C27 C28 C33 177.4(3) . . . . ?
C32 C27 C28 C33 -2.6(5) . . . . ?
W C27 C28 C33 -117.9(3) . . . . ?
C26 C27 C28 W -64.7(3) . . . . ?
C32 C27 C28 W 115.3(3) . . . . ?
C27 C28 C29 C30 -4.5(4) . . . . ?
C33 C28 C29 C30 -178.3(3) . . . . ?
W C28 C29 C30 67.4(2) . . . . ?
C27 C28 C29 C34 169.6(3) . . . . ?
C33 C28 C29 C34 -4.2(6) . . . . ?
W C28 C29 C34 -118.6(3) . . . . ?
C27 C28 C29 W -71.9(2) . . . . ?
C33 C28 C29 W 114.4(3) . . . . ?
C28 C29 C30 C26 3.9(4) . . . . ?
C34 C29 C30 C26 -170.2(3) . . . . ?
W C29 C30 C26 69.0(3) . . . . ?
C28 C29 C30 C35 165.5(3) . . . . ?
C34 C29 C30 C35 -8.6(6) . . . . ?
W C29 C30 C35 -129.4(4) . . . . ?
C28 C29 C30 W -65.1(2) . . . . ?
C34 C29 C30 W 120.8(3) . . . . ?
C27 C26 C30 C29 -1.8(4) . . . . ?
C31 C26 C30 C29 178.1(4) . . . . ?
W C26 C30 C29 -64.2(2) . . . . ?
C27 C26 C30 C35 -163.5(3) . . . . ?
C31 C26 C30 C35 16.4(6) . . . . ?
W C26 C30 C35 134.1(4) . . . . ?
C27 C26 C30 W 62.4(3) . . . . ?
C31 C26 C30 W -117.7(4) . . . . ?
